data_7107354
loop_
_publ_author_name
'Christopher D. Jones'
'Jin Chong Tan'
'Gareth O. Lloyd'

_publ_section_title
;
 Supramolecular isomerism of a metallocyclic dipyridyldiamide ligand metal
 halide system generating isostructural (Hg, Co and Zn) porous materials
;
_journal_name_full Chem.Commun.
_journal_page_first 2110
_journal_paper_doi 10.1039/c2cc16691g
_journal_volume 48
_journal_year 2012
_chemical_formula_moiety 'C36 H28 Cl4 Co2 N8 O4'
_chemical_formula_sum 'C36 H28 Cl4 Co2 N8 O4'
_chemical_formula_weight 896.32
_chemical_name_systematic
;
?
;
_space_group_IT_number 14
_symmetry_cell_setting monoclinic
_symmetry_space_group_name_Hall '-P 2yn'
_symmetry_space_group_name_H-M 'P 1 21/n 1'
_atom_sites_solution_hydrogens geom
_atom_sites_solution_primary direct
_atom_sites_solution_secondary difmap
_audit_creation_method SHELXL-97
_cell_angle_alpha 90.00
_cell_angle_beta 94.810(6)
_cell_angle_gamma 90.00
_cell_formula_units_Z 2
_cell_length_a 7.3899(5)
_cell_length_b 11.5287(10)
_cell_length_c 23.764(2)
_cell_measurement_reflns_used 2952
_cell_measurement_temperature 120.1
_cell_measurement_theta_max 70.4729
_cell_measurement_theta_min 3.8303
_cell_volume 2017.5(3)
_computing_cell_refinement
;
CrysAlisPro, Oxford Diffraction Ltd.,
Version 1.171.34.44 (release 25-10-2010 CrysAlis171 .NET)
(compiled Oct 25 2010,18:11:34)
;
_computing_data_collection
;
CrysAlisPro, Oxford Diffraction Ltd.,
Version 1.171.34.44 (release 25-10-2010 CrysAlis171 .NET)
(compiled Oct 25 2010,18:11:34)
;
_computing_data_reduction
;
CrysAlisPro, Oxford Diffraction Ltd.,
Version 1.171.34.44 (release 25-10-2010 CrysAlis171 .NET)
(compiled Oct 25 2010,18:11:34)
;
_computing_molecular_graphics Xseed
_computing_publication_material Xseed
_computing_structure_refinement 'SHELXL-97 (Sheldrick, 1997)'
_computing_structure_solution 'SHELXS-97 (Sheldrick, 1990)'
_diffrn_ambient_temperature 120.1
_diffrn_measured_fraction_theta_full 0.977
_diffrn_measured_fraction_theta_max 0.967
_diffrn_measurement_device_type 'Xcalibur, Eos, Gemini ultra'
_diffrn_measurement_method '\w scans'
_diffrn_radiation_monochromator mirror
_diffrn_radiation_source 'Enhance Ultra (Cu) X-ray Source'
_diffrn_radiation_type 'Cu K\a'
_diffrn_radiation_wavelength 1.5418
_diffrn_reflns_av_R_equivalents 0.0489
_diffrn_reflns_av_sigmaI/netI 0.0707
_diffrn_reflns_limit_h_max 8
_diffrn_reflns_limit_h_min -9
_diffrn_reflns_limit_k_max 13
_diffrn_reflns_limit_k_min -14
_diffrn_reflns_limit_l_max 24
_diffrn_reflns_limit_l_min -28
_diffrn_reflns_number 6884
_diffrn_reflns_theta_full 28.00
_diffrn_reflns_theta_max 70.53
_diffrn_reflns_theta_min 4.27
_diffrn_standards_number 0
_exptl_absorpt_coefficient_mu 9.280
_exptl_absorpt_correction_T_max 1.00000
_exptl_absorpt_correction_T_min 0.55202
_exptl_absorpt_correction_type multi-scan
_exptl_absorpt_process_details
;
CrysAlisPro, Oxford Diffraction Ltd.,
Version 1.171.34.44 (release 25-10-2010 CrysAlis171 .NET)
(compiled Oct 25 2010,18:11:34)
Empirical absorption correction using spherical harmonics,
implemented in SCALE3 ABSPACK scaling algorithm.
;
_exptl_crystal_colour blue
_exptl_crystal_density_diffrn 1.475
_exptl_crystal_density_method 'not measured'
_exptl_crystal_description 'flat needles'
_exptl_crystal_F_000 908
_exptl_crystal_size_max 0.31
_exptl_crystal_size_mid 0.18
_exptl_crystal_size_min 0.11
_refine_diff_density_max 0.592
_refine_diff_density_min -0.447
_refine_diff_density_rms 0.083
_refine_ls_extinction_method none
_refine_ls_goodness_of_fit_ref 1.009
_refine_ls_hydrogen_treatment constr
_refine_ls_matrix_type full
_refine_ls_number_parameters 244
_refine_ls_number_reflns 3725
_refine_ls_number_restraints 0
_refine_ls_restrained_S_all 1.009
_refine_ls_R_factor_all 0.0617
_refine_ls_R_factor_gt 0.0482
_refine_ls_shift/su_max 0.000
_refine_ls_shift/su_mean 0.000
_refine_ls_structure_factor_coef Fsqd
_refine_ls_weighting_details 'calc w=1/[\s^2^(Fo^2^)+(0.0573P)^2^+0.0000P] where P=(Fo^2^+2Fc^2^)/3'
_refine_ls_weighting_scheme calc
_refine_ls_wR_factor_gt 0.1154
_refine_ls_wR_factor_ref 0.1270
_reflns_number_gt 2957
_reflns_number_total 3725
_reflns_threshold_expression >2sigma(I)
_cod_data_source_file c2cc16691g.txt
_cod_data_source_block 5
_cod_original_sg_symbol_H-M P21/n
_cod_database_code 7107354

loop_
_symmetry_equiv_pos_as_xyz
'x, y, z'
'-x+1/2, y+1/2, -z+1/2'
'-x, -y, -z'
'x-1/2, -y-1/2, z-1/2'

loop_
_atom_site_label
_atom_site_type_symbol
_atom_site_fract_x
_atom_site_fract_y
_atom_site_fract_z
_atom_site_U_iso_or_equiv
_atom_site_adp_type
_atom_site_occupancy
_atom_site_symmetry_multiplicity
_atom_site_calc_flag
_atom_site_refinement_flags
Co1 Co 0.16457(7) 0.86351(5) 0.21655(2) 0.02253(17) Uani 1 1 d .
Cl1 Cl 0.45207(10) 0.91922(8) 0.24107(4) 0.0278(2) Uani 1 1 d .
N1 N 0.0421(4) 1.0073(3) 0.18117(13) 0.0246(6) Uani 1 1 d .
C1 C 0.1382(4) 1.0997(3) 0.16571(16) 0.0270(8) Uani 1 1 d .
H1 H 0.2670 1.0958 0.1704 0.032 Uiso 1 1 calc R
Cl2 Cl 0.00205(11) 0.80316(8) 0.28538(4) 0.0303(2) Uani 1 1 d .
O2 O -0.1849(3) 1.6304(2) -0.04628(11) 0.0298(6) Uani 1 1 d .
N2 N -0.1662(4) 1.4115(2) 0.13048(13) 0.0228(6) Uani 1 1 d .
H2N H -0.0680 1.4096 0.1541 0.027 Uiso 1 1 calc R
C2 C 0.0584(4) 1.1994(3) 0.14346(16) 0.0283(8) Uani 1 1 d .
H2 H 0.1306 1.2635 0.1338 0.034 Uiso 1 1 calc R
O3 O -0.3490(3) 1.2966(2) 0.07144(11) 0.0301(6) Uani 1 1 d .
N3 N -0.2668(4) 1.4940(3) 0.01701(12) 0.0241(6) Uani 1 1 d .
H3N H -0.2847 1.4191 0.0210 0.029 Uiso 1 1 calc R
C3 C -0.1306(5) 1.2044(3) 0.13535(16) 0.0249(8) Uani 1 1 d .
N4 N -0.1725(3) 1.2615(3) -0.15676(12) 0.0227(6) Uani 1 1 d .
C4 C -0.2308(4) 1.1095(3) 0.15025(16) 0.0267(8) Uani 1 1 d .
H4 H -0.3594 1.1099 0.1440 0.032 Uiso 1 1 calc R
C5 C -0.1418(4) 1.0145(3) 0.17422(16) 0.0272(8) Uani 1 1 d .
H5 H -0.2117 0.9515 0.1864 0.033 Uiso 1 1 calc R
C6 C -0.2263(4) 1.3087(3) 0.10924(15) 0.0244(8) Uani 1 1 d .
C7 C -0.2444(4) 1.5231(3) 0.11876(15) 0.0231(7) Uani 1 1 d .
C8 C -0.2615(4) 1.5946(3) 0.16516(16) 0.0251(8) Uani 1 1 d .
H8 H -0.2271 1.5664 0.2021 0.030 Uiso 1 1 calc R
C9 C -0.3277(4) 1.7058(3) 0.15812(16) 0.0292(8) Uani 1 1 d .
H9 H -0.3371 1.7545 0.1900 0.035 Uiso 1 1 calc R
C10 C -0.3808(4) 1.7465(3) 0.10429(16) 0.0281(8) Uani 1 1 d .
H10 H -0.4286 1.8227 0.0996 0.034 Uiso 1 1 calc R
C11 C -0.3646(4) 1.6774(3) 0.05761(17) 0.0271(8) Uani 1 1 d .
H11 H -0.4028 1.7055 0.0209 0.033 Uiso 1 1 calc R
C12 C -0.2915(4) 1.5651(3) 0.06444(16) 0.0242(7) Uani 1 1 d .
C13 C -0.2183(4) 1.5300(3) -0.03383(15) 0.0246(8) Uani 1 1 d .
C14 C -0.2031(4) 1.4335(3) -0.07594(15) 0.0230(7) Uani 1 1 d .
C15 C -0.2556(4) 1.4543(3) -0.13250(16) 0.0278(8) Uani 1 1 d .
H15 H -0.3020 1.5279 -0.1446 0.033 Uiso 1 1 calc R
C16 C -0.2390(5) 1.3660(3) -0.17078(16) 0.0255(8) Uani 1 1 d .
H16 H -0.2771 1.3803 -0.2093 0.031 Uiso 1 1 calc R
C17 C -0.1189(4) 1.2422(3) -0.10242(15) 0.0261(8) Uani 1 1 d .
H17 H -0.0699 1.1685 -0.0919 0.031 Uiso 1 1 calc R
C18 C -0.1321(4) 1.3257(3) -0.06080(16) 0.0272(8) Uani 1 1 d .
H18 H -0.0930 1.3091 -0.0226 0.033 Uiso 1 1 calc R

loop_
_atom_site_aniso_label
_atom_site_aniso_U_11
_atom_site_aniso_U_22
_atom_site_aniso_U_33
_atom_site_aniso_U_23
_atom_site_aniso_U_13
_atom_site_aniso_U_12
Co1 0.0142(3) 0.0258(3) 0.0276(3) -0.0005(2) 0.0017(2) 0.0000(2)
Cl1 0.0151(4) 0.0342(5) 0.0335(5) -0.0036(4) -0.0005(3) -0.0010(3)
N1 0.0170(13) 0.0269(16) 0.0301(16) 0.0022(13) 0.0026(11) 0.0025(11)
C1 0.0170(16) 0.0265(19) 0.038(2) 0.0024(16) 0.0032(14) -0.0018(14)
Cl2 0.0230(4) 0.0359(5) 0.0329(5) 0.0021(4) 0.0071(3) -0.0020(3)
O2 0.0319(14) 0.0253(14) 0.0325(15) 0.0000(11) 0.0045(11) -0.0009(10)
N2 0.0159(13) 0.0212(15) 0.0316(17) 0.0003(13) 0.0028(11) 0.0024(11)
C2 0.0180(16) 0.0261(19) 0.041(2) 0.0061(17) 0.0017(14) -0.0006(14)
O3 0.0243(12) 0.0283(14) 0.0366(15) 0.0032(12) -0.0035(11) -0.0042(10)
N3 0.0233(14) 0.0223(16) 0.0267(16) -0.0011(13) 0.0027(11) -0.0016(12)
C3 0.0212(16) 0.0241(19) 0.0297(19) -0.0027(15) 0.0034(13) 0.0004(13)
N4 0.0163(13) 0.0238(16) 0.0281(16) -0.0005(13) 0.0024(11) -0.0003(11)
C4 0.0147(15) 0.031(2) 0.035(2) 0.0022(16) 0.0043(13) 0.0002(14)
C5 0.0185(16) 0.025(2) 0.038(2) 0.0012(16) 0.0044(14) -0.0038(14)
C6 0.0137(15) 0.033(2) 0.0272(19) 0.0037(16) 0.0052(13) 0.0017(14)
C7 0.0143(15) 0.0258(19) 0.0292(19) 0.0001(15) 0.0022(13) -0.0019(13)
C8 0.0163(15) 0.030(2) 0.0286(19) -0.0018(16) 0.0028(13) 0.0013(14)
C9 0.0157(16) 0.034(2) 0.038(2) -0.0051(17) 0.0039(14) -0.0018(14)
C10 0.0182(16) 0.0245(19) 0.042(2) -0.0038(16) 0.0033(14) 0.0023(14)
C11 0.0181(16) 0.0248(19) 0.038(2) 0.0010(16) 0.0012(14) 0.0005(14)
C12 0.0158(15) 0.0261(19) 0.031(2) -0.0028(16) 0.0024(13) -0.0022(13)
C13 0.0131(14) 0.032(2) 0.0282(19) 0.0001(15) -0.0017(12) 0.0008(14)
C14 0.0099(14) 0.0280(19) 0.0313(19) 0.0008(15) 0.0027(12) -0.0030(13)
C15 0.0214(17) 0.030(2) 0.032(2) 0.0036(16) 0.0041(14) 0.0000(14)
C16 0.0210(16) 0.030(2) 0.0257(19) 0.0008(15) 0.0001(14) -0.0021(14)
C17 0.0168(15) 0.030(2) 0.0308(19) -0.0017(16) -0.0022(13) 0.0035(14)
C18 0.0202(16) 0.035(2) 0.0257(19) 0.0046(16) -0.0001(13) 0.0022(15)

loop_
_atom_type_symbol
_atom_type_description
_atom_type_scat_dispersion_real
_atom_type_scat_dispersion_imag
_atom_type_scat_source
C C 0.0181 0.0091 'International Tables Vol C Tables 4.2.6.8 and 6.1.1.4'
H H 0.0000 0.0000 'International Tables Vol C Tables 4.2.6.8 and 6.1.1.4'
N N 0.0311 0.0180 'International Tables Vol C Tables 4.2.6.8 and 6.1.1.4'
O O 0.0492 0.0322 'International Tables Vol C Tables 4.2.6.8 and 6.1.1.4'
Cl Cl 0.3639 0.7018 'International Tables Vol C Tables 4.2.6.8 and 6.1.1.4'
Co Co -2.3653 3.6143 'International Tables Vol C Tables 4.2.6.8 and 6.1.1.4'

loop_
_geom_angle_atom_site_label_1
_geom_angle_atom_site_label_2
_geom_angle_atom_site_label_3
_geom_angle
_geom_angle_site_symmetry_1
_geom_angle_site_symmetry_3
N4 Co1 N1 109.10(12) 3_575 .
N4 Co1 Cl2 110.03(9) 3_575 .
N1 Co1 Cl2 108.06(9) . .
N4 Co1 Cl1 107.59(8) 3_575 .
N1 Co1 Cl1 104.60(9) . .
Cl2 Co1 Cl1 117.14(4) . .
C1 N1 C5 117.6(3) . .
C1 N1 Co1 122.0(2) . .
C5 N1 Co1 120.4(2) . .
N1 C1 C2 123.1(3) . .
N1 C1 H1 118.5 . .
C2 C1 H1 118.5 . .
C6 N2 C7 127.1(3) . .
C6 N2 H2N 116.5 . .
C7 N2 H2N 116.5 . .
C1 C2 C3 118.6(3) . .
C1 C2 H2 120.7 . .
C3 C2 H2 120.7 . .
C13 N3 C12 126.4(3) . .
C13 N3 H3N 116.8 . .
C12 N3 H3N 116.8 . .
C4 C3 C2 118.9(3) . .
C4 C3 C6 119.7(3) . .
C2 C3 C6 121.4(3) . .
C16 N4 C17 117.7(3) . .
C16 N4 Co1 119.9(2) . 3_575
C17 N4 Co1 122.3(3) . 3_575
C5 C4 C3 119.2(3) . .
C5 C4 H4 120.4 . .
C3 C4 H4 120.4 . .
N1 C5 C4 122.5(3) . .
N1 C5 H5 118.7 . .
C4 C5 H5 118.7 . .
O3 C6 N2 124.9(3) . .
O3 C6 C3 120.3(3) . .
N2 C6 C3 114.8(3) . .
C8 C7 C12 119.7(3) . .
C8 C7 N2 116.2(3) . .
C12 C7 N2 124.0(3) . .
C9 C8 C7 120.7(3) . .
C9 C8 H8 119.7 . .
C7 C8 H8 119.7 . .
C8 C9 C10 119.8(4) . .
C8 C9 H9 120.1 . .
C10 C9 H9 120.1 . .
C11 C10 C9 120.6(4) . .
C11 C10 H10 119.7 . .
C9 C10 H10 119.7 . .
C10 C11 C12 119.8(4) . .
C10 C11 H11 120.1 . .
C12 C11 H11 120.1 . .
C7 C12 C11 119.3(3) . .
C7 C12 N3 119.7(3) . .
C11 C12 N3 120.9(3) . .
O2 C13 N3 125.3(4) . .
O2 C13 C14 120.6(3) . .
N3 C13 C14 114.0(3) . .
C18 C14 C15 118.4(4) . .
C18 C14 C13 122.5(3) . .
C15 C14 C13 119.0(3) . .
C16 C15 C14 118.6(4) . .
C16 C15 H15 120.7 . .
C14 C15 H15 120.7 . .
N4 C16 C15 123.7(3) . .
N4 C16 H16 118.2 . .
C15 C16 H16 118.2 . .
N4 C17 C18 122.7(3) . .
N4 C17 H17 118.7 . .
C18 C17 H17 118.7 . .
C14 C18 C17 119.0(3) . .
C14 C18 H18 120.5 . .
C17 C18 H18 120.5 . .

loop_
_geom_bond_atom_site_label_1
_geom_bond_atom_site_label_2
_geom_bond_distance
_geom_bond_site_symmetry_2
Co1 N4 2.028(3) 3_575
Co1 N1 2.036(3) .
Co1 Cl2 2.2206(10) .
Co1 Cl1 2.2491(9) .
N1 C1 1.348(5) .
N1 C5 1.357(4) .
C1 C2 1.378(5) .
C1 H1 0.9500 .
O2 C13 1.225(4) .
N2 C6 1.349(5) .
N2 C7 1.429(4) .
N2 H2N 0.8800 .
C2 C3 1.395(5) .
C2 H2 0.9500 .
O3 C6 1.230(4) .
N3 C13 1.354(5) .
N3 C12 1.418(5) .
N3 H3N 0.8800 .
C3 C4 1.384(5) .
C3 C6 1.502(5) .
N4 C16 1.332(5) .
N4 C17 1.337(4) .
N4 Co1 2.028(3) 3_575
C4 C5 1.377(5) .
C4 H4 0.9500 .
C5 H5 0.9500 .
C7 C8 1.391(5) .
C7 C12 1.395(5) .
C8 C9 1.378(5) .
C8 H8 0.9500 .
C9 C10 1.388(5) .
C9 H9 0.9500 .
C10 C11 1.379(5) .
C10 H10 0.9500 .
C11 C12 1.407(5) .
C11 H11 0.9500 .
C13 C14 1.507(5) .
C14 C18 1.385(5) .
C14 C15 1.388(5) .
C15 C16 1.378(5) .
C15 H15 0.9500 .
C16 H16 0.9500 .
C17 C18 1.389(5) .
C17 H17 0.9500 .
C18 H18 0.9500 .

loop_
_geom_torsion_atom_site_label_1
_geom_torsion_atom_site_label_2
_geom_torsion_atom_site_label_3
_geom_torsion_atom_site_label_4
_geom_torsion
_geom_torsion_site_symmetry_1
N4 Co1 N1 C1 -100.8(3) 3_575
Cl2 Co1 N1 C1 139.6(3) .
Cl1 Co1 N1 C1 14.1(3) .
N4 Co1 N1 C5 81.5(3) 3_575
Cl2 Co1 N1 C5 -38.1(3) .
Cl1 Co1 N1 C5 -163.6(3) .
C5 N1 C1 C2 0.0(6) .
Co1 N1 C1 C2 -177.7(3) .
N1 C1 C2 C3 -1.4(6) .
C1 C2 C3 C4 0.4(6) .
C1 C2 C3 C6 -177.6(3) .
C2 C3 C4 C5 2.0(6) .
C6 C3 C4 C5 -179.9(3) .
C1 N1 C5 C4 2.6(6) .
Co1 N1 C5 C4 -179.6(3) .
C3 C4 C5 N1 -3.6(6) .
C7 N2 C6 O3 8.0(6) .
C7 N2 C6 C3 -172.1(3) .
C4 C3 C6 O3 -45.1(5) .
C2 C3 C6 O3 132.9(4) .
C4 C3 C6 N2 135.0(4) .
C2 C3 C6 N2 -46.9(5) .
C6 N2 C7 C8 134.6(4) .
C6 N2 C7 C12 -49.8(5) .
C12 C7 C8 C9 1.2(5) .
N2 C7 C8 C9 177.1(3) .
C7 C8 C9 C10 1.0(5) .
C8 C9 C10 C11 -1.2(5) .
C9 C10 C11 C12 -0.9(5) .
C8 C7 C12 C11 -3.3(5) .
N2 C7 C12 C11 -178.8(3) .
C8 C7 C12 N3 177.3(3) .
N2 C7 C12 N3 1.8(5) .
C10 C11 C12 C7 3.1(5) .
C10 C11 C12 N3 -177.5(3) .
C13 N3 C12 C7 -145.1(3) .
C13 N3 C12 C11 35.4(5) .
C12 N3 C13 O2 1.4(5) .
C12 N3 C13 C14 -179.9(3) .
O2 C13 C14 C18 140.2(3) .
N3 C13 C14 C18 -38.6(4) .
O2 C13 C14 C15 -37.2(4) .
N3 C13 C14 C15 144.0(3) .
C18 C14 C15 C16 1.6(5) .
C13 C14 C15 C16 179.2(3) .
C17 N4 C16 C15 -0.1(5) .
Co1 N4 C16 C15 177.5(3) 3_575
C14 C15 C16 N4 -1.1(5) .
C16 N4 C17 C18 0.8(5) .
Co1 N4 C17 C18 -176.8(3) 3_575
C15 C14 C18 C17 -1.1(5) .
C13 C14 C18 C17 -178.5(3) .
N4 C17 C18 C14 -0.1(5) .

loop_
_platon_squeeze_void_nr
_platon_squeeze_void_average_x
_platon_squeeze_void_average_y
_platon_squeeze_void_average_z
_platon_squeeze_void_volume
_platon_squeeze_void_count_electrons
_platon_squeeze_void_content
1 -0.029 0.000 0.000 150 34 ' '
2 -0.031 0.500 0.500 150 34 ' '
